data_4333403
loop_
_publ_author_name
'Alekseev, Evgeny V.'
'Krivovichev, Sergey V.'
'Malcherek, Thomas'
'Depmeier, Wulf'

_publ_section_title
;
 One-Dimensional Array of Two- and Three-Center Cation&#x2212;Cation Bonds
 in the Structure of Li4[(UO2)10O10(Mo2O8)]
;
_journal_issue 21
_journal_name_full 'Inorganic Chemistry'
_journal_page_first 8442
_journal_page_last 8444
_journal_paper_doi 10.1021/ic7009385
_journal_volume 46
_journal_year 2007
_chemical_formula_moiety Li4U10Mo2O38
_chemical_formula_sum 'Li4 Mo2 O38 U10'
_chemical_formula_weight 3207.94
_chemical_melting_point ?
_chemical_name_common 'lithium uranyl molybdate'
_chemical_name_systematic
;
 ?
;
_space_group_IT_number 14
_symmetry_cell_setting monoclinic
_symmetry_space_group_name_Hall '-P 2ybc'
_symmetry_space_group_name_H-M 'P 1 21/c 1'
_atom_sites_solution_hydrogens none
_atom_sites_solution_primary direct
_atom_sites_solution_secondary difmap
_audit_creation_method SHELXL-97
_cell_angle_alpha 90.00
_cell_angle_beta 90.575(2)
_cell_angle_gamma 90.00
_cell_formula_units_Z 2
_cell_length_a 7.9426(4)
_cell_length_b 19.9895(9)
_cell_length_c 10.0796(5)
_cell_measurement_reflns_used 877
_cell_measurement_temperature 293(2)
_cell_measurement_theta_max 23.44
_cell_measurement_theta_min 3.62
_cell_volume 1600.24(13)
_computing_cell_refinement DENZO
_computing_data_collection 'Nonius Kappa CCD'
_computing_data_reduction DENZO
_computing_molecular_graphics 'Atoms 6.1'
_computing_publication_material Wingx
_computing_structure_refinement 'SHELXL-97 (Sheldrick, 1997)'
_computing_structure_solution 'SHELXS-97 (Sheldrick, 1997)'
_diffrn_ambient_temperature 293(2)
_diffrn_detector_area_resol_mean 0.2
_diffrn_measured_fraction_theta_full 1.000
_diffrn_measured_fraction_theta_max 1.000
_diffrn_measurement_device_type 'Nonius Kappa CCD'
_diffrn_measurement_method phi-scan
_diffrn_radiation_monochromator graphite
_diffrn_radiation_source 'fine-focus sealed tube'
_diffrn_radiation_type MoK\a
_diffrn_radiation_wavelength 0.71073
_diffrn_reflns_av_R_equivalents 0.0952
_diffrn_reflns_av_sigmaI/netI 0.0460
_diffrn_reflns_limit_h_max 9
_diffrn_reflns_limit_h_min -9
_diffrn_reflns_limit_k_max 24
_diffrn_reflns_limit_k_min -24
_diffrn_reflns_limit_l_max 12
_diffrn_reflns_limit_l_min -12
_diffrn_reflns_number 17972
_diffrn_reflns_theta_full 26.36
_diffrn_reflns_theta_max 26.36
_diffrn_reflns_theta_min 2.02
_diffrn_standards_decay_% none
_diffrn_standards_interval_count 100
_diffrn_standards_interval_time 10
_diffrn_standards_number 3
_exptl_absorpt_coefficient_mu 51.273
_exptl_absorpt_correction_T_max 0.4953
_exptl_absorpt_correction_T_min 0.0602
_exptl_absorpt_correction_type analytical
_exptl_crystal_colour red
_exptl_crystal_density_diffrn 6.658
_exptl_crystal_density_meas ?
_exptl_crystal_density_method 'not measured'
_exptl_crystal_description plate
_exptl_crystal_F_000 2640
_exptl_crystal_size_max 0.22
_exptl_crystal_size_mid 0.16
_exptl_crystal_size_min 0.07
_refine_diff_density_max 6.492
_refine_diff_density_min -5.159
_refine_diff_density_rms 1.675
_refine_ls_extinction_coef 0.00043(5)
_refine_ls_extinction_expression Fc^*^=kFc[1+0.001xFc^2^\l^3^/sin(2\q)]^-1/4^
_refine_ls_extinction_method SHELXL
_refine_ls_goodness_of_fit_ref 0.936
_refine_ls_hydrogen_treatment none
_refine_ls_matrix_type full
_refine_ls_number_parameters 249
_refine_ls_number_reflns 3265
_refine_ls_number_restraints 0
_refine_ls_restrained_S_all 0.936
_refine_ls_R_factor_all 0.0494
_refine_ls_R_factor_gt 0.0429
_refine_ls_shift/su_max 0.000
_refine_ls_shift/su_mean 0.000
_refine_ls_structure_factor_coef Fsqd
_refine_ls_weighting_details 'calc w=1/[\s^2^(Fo^2^)+(0.0732P)^2^+151.0427P] where P=(Fo^2^+2Fc^2^)/3'
_refine_ls_weighting_scheme calc
_refine_ls_wR_factor_gt 0.1166
_refine_ls_wR_factor_ref 0.1210
_reflns_number_gt 3134
_reflns_number_total 3265
_reflns_threshold_expression >2sigma(I)
_cod_data_source_file ic7009385sup1.cif
_cod_data_source_block output
_cod_depositor_comments
;
The following automatic conversions were performed:

'_chemical_melting_point' value 'unknown' was changed to '?' - the
value is undefined or not given.

Automatic conversion script
Id: cif_fix_values 1891 2012-01-12 08:04:46Z andrius 

The following automatic conversions were performed:

'_exptl_crystal_density_meas' value 'not measured' was changed to '?'
- the value is perceived as not measured.

Automatic conversion script
Id: cif_fix_values 3008 2015-01-20 13:52:24Z robertas 
;
_cod_original_sg_symbol_H-M P2(1)/c
_cod_database_code 4333403

loop_
_symmetry_equiv_pos_as_xyz
'x, y, z'
'-x, y+1/2, -z+1/2'
'-x, -y, -z'
'x, -y-1/2, z-1/2'

loop_
_atom_site_label
_atom_site_type_symbol
_atom_site_fract_x
_atom_site_fract_y
_atom_site_fract_z
_atom_site_U_iso_or_equiv
_atom_site_adp_type
_atom_site_occupancy
_atom_site_symmetry_multiplicity
_atom_site_calc_flag
_atom_site_refinement_flags
U1 U 0.22933(11) 0.73601(3) 0.94060(7) 0.0145(2) Uani 1 1 d .
U2 U -0.02551(11) 0.63888(4) 1.18496(8) 0.0125(2) Uani 1 1 d .
U3 U 0.48332(11) 0.63627(4) 1.18236(8) 0.0129(2) Uani 1 1 d .
U4 U 0.72527(11) 0.75313(3) 0.90703(7) 0.0146(2) Uani 1 1 d .
U5 U 0.5000 0.5000 0.5000 0.0143(3) Uani 1 2 d S
U6 U 0.0000 0.5000 0.5000 0.0147(3) Uani 1 2 d S
Mo Mo -0.2094(3) 0.51016(9) 0.97000(19) 0.0196(4) Uani 1 1 d .
O1 O -0.277(2) 0.5690(8) 1.0963(17) 0.031(4) Uani 1 1 d .
O2 O -0.370(2) 0.4507(8) 0.9605(18) 0.026(4) Uani 1 1 d .
O3 O -0.033(2) 0.4440(7) 0.9619(18) 0.023(4) Uani 1 1 d .
O4 O 0.453(2) 0.5747(8) 1.3182(15) 0.019(3) Uani 1 1 d .
O5 O 0.021(2) 0.5764(8) 1.3197(17) 0.021(4) Uani 1 1 d .
O6 O 0.063(2) 0.5665(9) 0.6191(17) 0.025(4) Uani 1 1 d .
O7 O 0.008(2) 0.7185(8) 1.3275(15) 0.018(3) Uani 1 1 d .
O8 O 0.728(2) 0.8197(7) 1.0268(15) 0.021(3) Uani 1 1 d .
O9 O 0.448(2) 0.7162(8) 1.3322(16) 0.025(4) Uani 1 1 d .
O10 O 0.227(2) 0.6636(7) 1.1328(14) 0.022(3) Uani 1 1 d .
O11 O 0.225(2) 0.6624(7) 0.8357(15) 0.023(3) Uani 1 1 d .
O12 O 0.234(2) 0.8051(7) 1.0536(15) 0.022(3) Uani 1 1 d .
O13 O 0.511(2) 0.6960(8) 1.0340(15) 0.018(3) Uani 1 1 d .
O14 O 0.2519(18) 0.4677(7) 0.4776(14) 0.017(3) Uani 1 1 d .
O15 O 0.446(2) 0.5659(7) 0.6176(17) 0.021(3) Uani 1 1 d .
O16 O -0.269(2) 0.6678(7) 1.2495(15) 0.021(3) Uani 1 1 d .
O17 O -0.222(3) 0.5490(8) 0.8177(15) 0.031(4) Uani 1 1 d .
O18 O -0.060(2) 0.6984(8) 1.0352(17) 0.021(3) Uani 1 1 d .
O19 O 0.720(2) 0.6851(7) 0.7930(15) 0.026(4) Uani 1 1 d .
Li1 Li 0.255(6) 0.6172(18) 0.673(5) 0.036(11) Uani 1 1 d .
Li2 Li -0.275(8) 0.606(2) 0.660(5) 0.045(13) Uani 1 1 d .

loop_
_atom_site_aniso_label
_atom_site_aniso_U_11
_atom_site_aniso_U_22
_atom_site_aniso_U_33
_atom_site_aniso_U_23
_atom_site_aniso_U_13
_atom_site_aniso_U_12
U1 0.0214(4) 0.0096(3) 0.0125(3) 0.0007(2) 0.0022(3) 0.0008(3)
U2 0.0194(4) 0.0072(3) 0.0108(4) 0.0000(3) 0.0024(3) 0.0002(3)
U3 0.0197(4) 0.0078(4) 0.0112(4) 0.0010(3) 0.0015(3) 0.0004(3)
U4 0.0225(4) 0.0086(3) 0.0128(3) 0.0006(2) 0.0020(3) 0.0002(3)
U5 0.0209(5) 0.0092(5) 0.0128(5) 0.0016(4) 0.0015(5) 0.0003(4)
U6 0.0215(5) 0.0086(5) 0.0139(5) 0.0019(4) 0.0011(5) -0.0003(4)
Mo 0.0321(10) 0.0108(8) 0.0156(8) -0.0063(6) -0.0041(8) 0.0048(8)
O1 0.040(10) 0.026(8) 0.028(9) -0.007(7) 0.000(9) -0.009(8)
O2 0.032(9) 0.017(8) 0.030(9) -0.010(7) 0.002(8) -0.002(7)
O3 0.040(10) 0.001(6) 0.027(9) 0.003(6) -0.005(8) 0.000(6)
O4 0.032(9) 0.012(7) 0.014(8) 0.002(6) 0.005(6) 0.003(6)
O5 0.021(8) 0.023(8) 0.021(9) 0.008(7) -0.003(6) -0.003(7)
O6 0.028(8) 0.027(9) 0.019(9) -0.004(7) 0.000(7) 0.003(7)
O7 0.021(7) 0.020(8) 0.013(8) -0.002(6) -0.003(6) -0.002(7)
O8 0.025(8) 0.012(7) 0.027(8) -0.006(6) 0.010(7) 0.006(6)
O9 0.039(10) 0.016(8) 0.019(9) -0.005(7) -0.009(7) 0.007(7)
O10 0.033(9) 0.017(7) 0.017(7) 0.001(6) 0.005(7) -0.001(7)
O11 0.027(9) 0.017(7) 0.025(8) -0.002(6) 0.007(7) 0.001(7)
O12 0.027(9) 0.016(7) 0.024(8) 0.000(6) -0.001(7) 0.003(7)
O13 0.030(8) 0.016(7) 0.008(7) -0.003(6) 0.000(6) -0.005(6)
O14 0.016(7) 0.011(6) 0.023(7) 0.001(5) -0.001(6) 0.000(6)
O15 0.034(9) 0.009(7) 0.020(9) -0.007(6) 0.004(7) 0.001(6)
O16 0.019(7) 0.019(7) 0.026(8) -0.009(6) 0.006(7) 0.002(6)
O17 0.053(11) 0.019(7) 0.021(8) 0.001(6) -0.009(9) 0.004(8)
O18 0.022(8) 0.018(8) 0.022(9) 0.011(7) 0.003(7) -0.002(6)
O19 0.044(10) 0.019(7) 0.016(7) -0.003(6) 0.004(8) 0.018(8)
Li1 0.03(2) 0.008(16) 0.07(3) -0.004(17) -0.01(2) 0.012(17)
Li2 0.08(4) 0.03(2) 0.03(2) 0.016(18) -0.01(3) -0.02(3)

loop_
_atom_type_symbol
_atom_type_description
_atom_type_scat_dispersion_real
_atom_type_scat_dispersion_imag
_atom_type_scat_source
O O 0.0106 0.0060 'International Tables Vol C Tables 4.2.6.8 and 6.1.1.4'
Mo Mo -1.6832 0.6857 'International Tables Vol C Tables 4.2.6.8 and 6.1.1.4'
Li Li -0.0003 0.0001 'International Tables Vol C Tables 4.2.6.8 and 6.1.1.4'
U U -9.6767 9.6646 'International Tables Vol C Tables 4.2.6.8 and 6.1.1.4'

loop_
_geom_angle_atom_site_label_1
_geom_angle_atom_site_label_2
_geom_angle_atom_site_label_3
_geom_angle
_geom_angle_site_symmetry_1
_geom_angle_site_symmetry_3
O12 U1 O11 176.2(7) . .
O12 U1 O9 88.3(7) . 4_575
O11 U1 O9 94.0(7) . 4_575
O12 U1 O7 91.2(7) . 4_575
O11 U1 O7 91.4(7) . 4_575
O9 U1 O7 100.4(6) 4_575 4_575
O12 U1 O10 87.3(6) . .
O11 U1 O10 88.9(6) . .
O9 U1 O10 130.6(6) 4_575 .
O7 U1 O10 128.9(6) 4_575 .
O12 U1 O13 89.7(6) . .
O11 U1 O13 88.3(6) . .
O9 U1 O13 68.7(6) 4_575 .
O7 U1 O13 169.0(5) 4_575 .
O10 U1 O13 62.1(5) . .
O12 U1 O18 90.1(7) . .
O11 U1 O18 88.3(6) . .
O9 U1 O18 167.8(5) 4_575 .
O7 U1 O18 67.6(5) 4_575 .
O10 U1 O18 61.3(5) . .
O13 U1 O18 123.3(5) . .
O12 U1 Li1 169.8(9) . .
O11 U1 Li1 13.6(9) . .
O9 U1 Li1 82.4(9) 4_575 .
O7 U1 Li1 86.4(8) 4_575 .
O10 U1 Li1 101.9(8) . .
O13 U1 Li1 90.7(8) . .
O18 U1 Li1 98.1(9) . .
O12 U1 U3 89.4(5) . .
O11 U1 U3 87.3(5) . .
O9 U1 U3 97.4(4) 4_575 .
O7 U1 U3 162.2(4) 4_575 .
O10 U1 U3 33.4(4) . .
O13 U1 U3 28.7(4) . .
O18 U1 U3 94.6(3) . .
Li1 U1 U3 95.9(7) . .
O12 U1 U2 89.4(5) . .
O11 U1 U2 87.5(5) . .
O9 U1 U2 162.8(4) 4_575 .
O7 U1 U2 96.7(4) 4_575 .
O10 U1 U2 32.2(4) . .
O13 U1 U2 94.2(4) . .
O18 U1 U2 29.1(3) . .
Li1 U1 U2 100.7(8) . .
U3 U1 U2 65.50(2) . .
O12 U1 Li1 2.2(9) . 4_576
O11 U1 Li1 176.4(9) . 4_576
O9 U1 Li1 86.2(9) 4_575 4_576
O7 U1 Li1 92.2(8) 4_575 4_576
O10 U1 Li1 88.2(8) . 4_576
O13 U1 Li1 88.4(8) . 4_576
O18 U1 Li1 92.3(8) . 4_576
Li1 U1 Li1 168.0(14) . 4_576
U3 U1 Li1 89.1(7) . 4_576
U2 U1 Li1 91.2(7) . 4_576
O12 U1 U4 88.5(6) . .
O11 U1 U4 91.8(5) . .
O9 U1 U4 32.8(4) 4_575 .
O7 U1 U4 133.2(4) 4_575 .
O10 U1 U4 97.9(4) . .
O13 U1 U4 35.9(3) . .
O18 U1 U4 159.2(3) . .
Li1 U1 U4 85.9(8) . .
U3 U1 U4 64.59(2) . .
U2 U1 U4 130.06(3) . .
Li1 U1 U4 86.4(7) 4_576 .
O5 U2 O18 174.7(7) . .
O5 U2 O16 97.6(7) . .
O18 U2 O16 87.0(6) . .
O5 U2 O10 98.9(6) . .
O18 U2 O10 78.0(6) . .
O16 U2 O10 150.6(6) . .
O5 U2 O7 89.3(7) . .
O18 U2 O7 94.6(7) . .
O16 U2 O7 72.7(6) . .
O10 U2 O7 83.3(6) . .
O5 U2 O3 86.9(7) . 3_567
O18 U2 O3 88.2(6) . 3_567
O16 U2 O3 126.0(6) . 3_567
O10 U2 O3 79.1(6) . 3_567
O7 U2 O3 161.2(6) . 3_567
O5 U2 O1 92.1(6) . .
O18 U2 O1 87.7(6) . .
O16 U2 O1 63.3(6) . .
O10 U2 O1 139.7(6) . .
O7 U2 O1 135.8(6) . .
O3 U2 O1 62.8(6) 3_567 .
O5 U2 Mo 92.0(5) . .
O18 U2 Mo 85.3(5) . .
O16 U2 Mo 90.8(4) . .
O10 U2 Mo 112.8(4) . .
O7 U2 Mo 163.5(4) . .
O3 U2 Mo 35.3(4) 3_567 .
O1 U2 Mo 27.7(4) . .
O5 U2 U4 93.0(5) . 4_476
O18 U2 U4 92.3(5) . 4_476
O16 U2 U4 33.1(4) . 4_476
O10 U2 U4 121.6(4) . 4_476
O7 U2 U4 39.7(4) . 4_476
O3 U2 U4 158.9(4) 3_567 4_476
O1 U2 U4 96.2(4) . 4_476
Mo U2 U4 123.79(4) . 4_476
O5 U2 U1 135.8(5) . .
O18 U2 U1 40.9(5) . .
O16 U2 U1 124.0(4) . .
O10 U2 U1 37.2(4) . .
O7 U2 U1 89.5(4) . .
O3 U2 U1 80.5(4) 3_567 .
O1 U2 U1 118.2(4) . .
Mo U2 U1 100.96(4) . .
U4 U2 U1 113.04(2) 4_476 .
O5 U2 U3 100.7(5) . 1_455
O18 U2 U3 82.4(5) . 1_455
O16 U2 U3 24.9(4) . 1_455
O10 U2 U3 160.4(4) . 1_455
O7 U2 U3 97.6(4) . 1_455
O3 U2 U3 101.3(4) 3_567 1_455
O1 U2 U3 39.0(4) . 1_455
Mo U2 U3 66.01(4) . 1_455
U4 U2 U3 58.04(2) 4_476 1_455
U1 U2 U3 123.32(3) . 1_455
O5 U2 U3 78.9(5) . .
O18 U2 U3 97.9(5) . .
O16 U2 U3 156.6(4) . .
O10 U2 U3 20.0(4) . .
O7 U2 U3 84.1(4) . .
O3 U2 U3 77.1(4) 3_567 .
O1 U2 U3 139.4(4) . .
Mo U2 U3 112.35(4) . .
U4 U2 U3 123.55(3) 4_476 .
U1 U2 U3 57.014(19) . .
U3 U2 U3 178.32(3) 1_455 .
O4 U3 O13 176.6(7) . .
O4 U3 O10 102.0(7) . .
O13 U3 O10 77.3(6) . .
O4 U3 O16 95.0(7) . 1_655
O13 U3 O16 87.1(6) . 1_655
O10 U3 O16 148.1(5) . 1_655
O4 U3 O9 87.5(7) . .
O13 U3 O9 95.7(6) . .
O10 U3 O9 81.3(6) . .
O16 U3 O9 72.5(6) 1_655 .
O4 U3 O2 85.0(7) . 3_567
O13 U3 O2 91.6(6) . 3_567
O10 U3 O2 72.6(6) . 3_567
O16 U3 O2 136.4(5) 1_655 3_567
O9 U3 O2 150.6(6) . 3_567
O4 U3 O1 90.3(6) . 1_655
O13 U3 O1 88.2(6) . 1_655
O10 U3 O1 140.9(5) . 1_655
O16 U3 O1 64.7(5) 1_655 1_655
O9 U3 O1 136.8(6) . 1_655
O2 U3 O1 71.8(5) 3_567 1_655
O4 U3 U4 90.9(5) . 4_576
O13 U3 U4 92.4(4) . 4_576
O10 U3 U4 118.3(4) . 4_576
O16 U3 U4 33.8(4) 1_655 4_576
O9 U3 U4 38.8(5) . 4_576
O2 U3 U4 169.1(4) 3_567 4_576
O1 U3 U4 98.2(4) 1_655 4_576
O4 U3 U1 139.7(5) . .
O13 U3 U1 39.4(5) . .
O10 U3 U1 37.9(4) . .
O16 U3 U1 122.2(4) 1_655 .
O9 U3 U1 89.3(4) . .
O2 U3 U1 78.4(4) 3_567 .
O1 U3 U1 118.1(4) 1_655 .
U4 U3 U1 110.85(2) 4_576 .
O4 U3 U2 98.2(5) . 1_655
O13 U3 U2 82.7(5) . 1_655
O10 U3 U2 159.7(4) . 1_655
O16 U3 U2 24.4(4) 1_655 1_655
O9 U3 U2 96.9(5) . 1_655
O2 U3 U2 112.3(4) 3_567 1_655
O1 U3 U2 40.8(4) 1_655 1_655
U4 U3 U2 58.22(2) 4_576 1_655
U1 U3 U2 122.14(3) . 1_655
O4 U3 U2 82.3(5) . .
O13 U3 U2 96.9(5) . .
O10 U3 U2 19.7(4) . .
O16 U3 U2 154.0(4) 1_655 .
O9 U3 U2 81.5(5) . .
O2 U3 U2 69.4(4) 3_567 .
O1 U3 U2 140.9(4) 1_655 .
U4 U3 U2 120.18(3) 4_576 .
U1 U3 U2 57.49(2) . .
U2 U3 U2 178.32(3) 1_655 .
O19 U4 O8 177.9(7) . .
O19 U4 O16 94.7(6) . 4_675
O8 U4 O16 87.3(6) . 4_675
O19 U4 O18 90.7(7) . 1_655
O8 U4 O18 88.3(7) . 1_655
O16 U4 O18 133.3(6) 4_675 1_655
O19 U4 O9 88.6(7) . 4_575
O8 U4 O9 91.6(7) . 4_575
O16 U4 O9 67.8(6) 4_675 4_575
O18 U4 O9 158.8(5) 1_655 4_575
O19 U4 O13 88.2(7) . .
O8 U4 O13 89.9(6) . .
O16 U4 O13 136.5(6) 4_675 .
O18 U4 O13 89.9(5) 1_655 .
O9 U4 O13 68.9(6) 4_575 .
O19 U4 O7 89.0(7) . 4_675
O8 U4 O7 92.4(6) . 4_675
O16 U4 O7 65.3(5) 4_675 4_675
O18 U4 O7 68.5(5) 1_655 4_675
O9 U4 O7 132.7(5) 4_575 4_675
O13 U4 O7 158.2(5) . 4_675
O19 U4 U3 93.0(5) . 4_575
O8 U4 U3 88.4(5) . 4_575
O16 U4 U3 32.5(4) 4_675 4_575
O18 U4 U3 165.6(4) 1_655 4_575
O9 U4 U3 35.3(4) 4_575 4_575
O13 U4 U3 104.1(4) . 4_575
O7 U4 U3 97.7(4) 4_675 4_575
O19 U4 U2 93.7(6) . 4_675
O8 U4 U2 88.3(5) . 4_675
O16 U4 U2 31.2(4) 4_675 4_675
O18 U4 U2 102.2(4) 1_655 4_675
O9 U4 U2 99.0(4) 4_575 4_675
O13 U4 U2 167.7(4) . 4_675
O7 U4 U2 34.1(4) 4_675 4_675
U3 U4 U2 63.74(2) 4_575 4_675
O19 U4 Li2 177.6(11) . 4_676
O8 U4 Li2 0.8(11) . 4_676
O16 U4 Li2 87.2(9) 4_675 4_676
O18 U4 Li2 89.0(9) 1_655 4_676
O9 U4 Li2 90.8(10) 4_575 4_676
O13 U4 Li2 89.5(10) . 4_676
O7 U4 Li2 93.1(11) 4_675 4_676
U3 U4 Li2 87.8(7) 4_575 4_676
U2 U4 Li2 88.6(9) 4_675 4_676
O19 U4 U1 88.3(6) . .
O8 U4 U1 90.8(5) . .
O16 U4 U1 98.5(4) 4_675 .
O18 U4 U1 128.0(4) 1_655 .
O9 U4 U1 30.8(4) 4_575 .
O13 U4 U1 38.1(4) . .
O7 U4 U1 163.3(4) 4_675 .
U3 U4 U1 65.99(2) 4_575 .
U2 U4 U1 129.73(3) 4_675 .
Li2 U4 U1 90.0(10) 4_676 .
O19 U4 U1 90.4(6) . 1_655
O8 U4 U1 90.0(5) . 1_655
O16 U4 U1 95.3(4) 4_675 1_655
O18 U4 U1 38.2(4) 1_655 1_655
O9 U4 U1 162.9(4) 4_575 1_655
O13 U4 U1 128.1(4) . 1_655
O7 U4 U1 30.3(4) 4_675 1_655
U3 U4 U1 127.83(3) 4_575 1_655
U2 U4 U1 64.09(2) 4_675 1_655
Li2 U4 U1 90.8(10) 4_676 1_655
U1 U4 U1 166.18(3) . 1_655
O15 U5 O15 180.0(10) . 3_666
O15 U5 O14 86.1(6) . 3_666
O15 U5 O14 93.9(6) 3_666 3_666
O15 U5 O14 93.9(6) . .
O15 U5 O14 86.1(6) 3_666 .
O14 U5 O14 180.0(7) 3_666 .
O15 U5 O4 90.7(6) . 1_554
O15 U5 O4 89.3(6) 3_666 1_554
O14 U5 O4 91.8(6) 3_666 1_554
O14 U5 O4 88.2(6) . 1_554
O15 U5 O4 89.3(6) . 3_667
O15 U5 O4 90.7(6) 3_666 3_667
O14 U5 O4 88.2(6) 3_666 3_667
O14 U5 O4 91.8(6) . 3_667
O4 U5 O4 180.0(6) 1_554 3_667
O15 U5 Li2 47.8(13) . 1_655
O15 U5 Li2 132.2(13) 3_666 1_655
O14 U5 Li2 38.4(12) 3_666 1_655
O14 U5 Li2 141.6(12) . 1_655
O4 U5 Li2 93.2(8) 1_554 1_655
O4 U5 Li2 86.8(8) 3_667 1_655
O15 U5 Li2 132.2(13) . 3_566
O15 U5 Li2 47.8(13) 3_666 3_566
O14 U5 Li2 141.6(12) 3_666 3_566
O14 U5 Li2 38.4(12) . 3_566
O4 U5 Li2 86.8(8) 1_554 3_566
O4 U5 Li2 93.2(8) 3_667 3_566
Li2 U5 Li2 180.000(5) 1_655 3_566
O15 U5 Li1 20.6(9) . .
O15 U5 Li1 159.4(9) 3_666 .
O14 U5 Li1 105.5(8) 3_666 .
O14 U5 Li1 74.5(8) . .
O4 U5 Li1 83.2(9) 1_554 .
O4 U5 Li1 96.8(9) 3_667 .
Li2 U5 Li1 67.6(13) 1_655 .
Li2 U5 Li1 112.4(13) 3_566 .
O15 U5 Li1 159.4(10) . 3_666
O15 U5 Li1 20.6(9) 3_666 3_666
O14 U5 Li1 74.5(8) 3_666 3_666
O14 U5 Li1 105.5(8) . 3_666
O4 U5 Li1 96.8(9) 1_554 3_666
O4 U5 Li1 83.2(9) 3_667 3_666
Li2 U5 Li1 112.4(13) 1_655 3_666
Li2 U5 Li1 67.6(13) 3_566 3_666
Li1 U5 Li1 180.000(4) . 3_666
O15 U5 U6 76.1(5) . .
O15 U5 U6 103.9(5) 3_666 .
O14 U5 U6 160.8(4) 3_666 .
O14 U5 U6 19.2(4) . .
O4 U5 U6 81.4(4) 1_554 .
O4 U5 U6 98.6(4) 3_667 .
Li2 U5 U6 123.7(12) 1_655 .
Li2 U5 U6 56.3(12) 3_566 .
Li1 U5 U6 56.1(8) . .
Li1 U5 U6 123.9(8) 3_666 .
O15 U5 U6 103.9(5) . 1_655
O15 U5 U6 76.1(5) 3_666 1_655
O14 U5 U6 19.2(4) 3_666 1_655
O14 U5 U6 160.8(4) . 1_655
O4 U5 U6 98.6(4) 1_554 1_655
O4 U5 U6 81.4(4) 3_667 1_655
Li2 U5 U6 56.3(12) 1_655 1_655
Li2 U5 U6 123.7(12) 3_566 1_655
Li1 U5 U6 123.9(8) . 1_655
Li1 U5 U6 56.1(8) 3_666 1_655
U6 U5 U6 180.0 . 1_655
O6 U6 O6 180.0(8) . 3_566
O6 U6 O14 87.7(6) . 3_566
O6 U6 O14 92.3(6) 3_566 3_566
O6 U6 O14 92.3(6) . .
O6 U6 O14 87.7(6) 3_566 .
O14 U6 O14 180.000(2) 3_566 .
O6 U6 O5 89.2(7) . 3_567
O6 U6 O5 90.8(7) 3_566 3_567
O14 U6 O5 92.3(5) 3_566 3_567
O14 U6 O5 87.7(5) . 3_567
O6 U6 O5 90.8(7) . 1_554
O6 U6 O5 89.2(7) 3_566 1_554
O14 U6 O5 87.7(5) 3_566 1_554
O14 U6 O5 92.3(5) . 1_554
O5 U6 O5 180.0(6) 3_567 1_554
O6 U6 Li2 55.0(10) . .
O6 U6 Li2 125.0(11) 3_566 .
O14 U6 Li2 32.8(10) 3_566 .
O14 U6 Li2 147.2(10) . .
O5 U6 Li2 89.3(8) 3_567 .
O5 U6 Li2 90.7(8) 1_554 .
O6 U6 Li2 125.0(11) . 3_566
O6 U6 Li2 55.0(10) 3_566 3_566
O14 U6 Li2 147.2(10) 3_566 3_566
O14 U6 Li2 32.8(10) . 3_566
O5 U6 Li2 90.7(8) 3_567 3_566
O5 U6 Li2 89.3(8) 1_554 3_566
Li2 U6 Li2 180.000(5) . 3_566
O6 U6 Li1 20.0(10) . .
O6 U6 Li1 160.0(10) 3_566 .
O14 U6 Li1 106.4(8) 3_566 .
O14 U6 Li1 73.6(8) . .
O5 U6 Li1 95.3(9) 3_567 .
O5 U6 Li1 84.7(9) 1_554 .
Li2 U6 Li1 74.2(11) . .
Li2 U6 Li1 105.8(11) 3_566 .
O6 U6 Li1 160.0(10) . 3_566
O6 U6 Li1 20.0(10) 3_566 3_566
O14 U6 Li1 73.6(8) 3_566 3_566
O14 U6 Li1 106.4(8) . 3_566
O5 U6 Li1 84.7(9) 3_567 3_566
O5 U6 Li1 95.3(9) 1_554 3_566
Li2 U6 Li1 105.8(11) . 3_566
Li2 U6 Li1 74.2(11) 3_566 3_566
Li1 U6 Li1 180.000(3) . 3_566
O6 U6 U5 105.1(5) . 1_455
O6 U6 U5 74.9(5) 3_566 1_455
O14 U6 U5 18.8(4) 3_566 1_455
O14 U6 U5 161.2(4) . 1_455
O5 U6 U5 85.6(4) 3_567 1_455
O5 U6 U5 94.4(4) 1_554 1_455
Li2 U6 U5 50.3(9) . 1_455
Li2 U6 U5 129.7(9) 3_566 1_455
Li1 U6 U5 124.6(7) . 1_455
Li1 U6 U5 55.4(7) 3_566 1_455
O6 U6 U5 74.9(5) . .
O6 U6 U5 105.1(5) 3_566 .
O14 U6 U5 161.2(4) 3_566 .
O14 U6 U5 18.8(4) . .
O5 U6 U5 94.4(4) 3_567 .
O5 U6 U5 85.6(4) 1_554 .
Li2 U6 U5 129.7(9) . .
Li2 U6 U5 50.3(9) 3_566 .
Li1 U6 U5 55.4(7) . .
Li1 U6 U5 124.6(7) 3_566 .
U5 U6 U5 180.0 1_455 .
O17 Mo O2 102.8(9) . .
O17 Mo O1 108.5(8) . .
O2 Mo O1 104.9(8) . .
O17 Mo O3 107.9(8) . .
O2 Mo O3 93.6(7) . .
O1 Mo O3 133.9(8) . .
O17 Mo O3 97.6(8) . 3_567
O2 Mo O3 157.4(7) . 3_567
O1 Mo O3 77.2(7) . 3_567
O3 Mo O3 70.7(7) . 3_567
O17 Mo U2 103.3(6) . .
O2 Mo U2 143.0(6) . .
O1 Mo U2 41.4(6) . .
O3 Mo U2 102.7(5) . .
O3 Mo U2 36.0(4) 3_567 .
Mo O1 U3 145.6(9) . 1_455
Mo O1 U2 110.9(8) . .
U3 O1 U2 100.3(5) 1_455 .
Mo O2 U3 142.0(9) . 3_567
Mo O3 Mo 109.3(7) . 3_567
Mo O3 U2 132.8(8) . 3_567
Mo O3 U2 108.7(7) 3_567 3_567
U3 O4 U5 163.3(9) . 1_556
U2 O5 U6 164.5(9) . 1_556
U6 O6 Li1 140.6(17) . .
U2 O7 U1 135.9(8) . 4_576
U2 O7 U4 106.2(6) . 4_476
U1 O7 U4 116.7(6) 4_576 4_476
U4 O8 Li2 178(2) . 4_676
U3 O9 U1 137.3(8) . 4_576
U3 O9 U4 105.9(7) . 4_576
U1 O9 U4 116.4(7) 4_576 4_576
U2 O10 U3 140.2(7) . .
U2 O10 U1 110.6(7) . .
U3 O10 U1 108.6(7) . .
U1 O11 Li1 153.3(16) . .
U1 O12 Li1 175.8(18) . 4_576
U3 O13 U4 142.1(8) . .
U3 O13 U1 111.8(7) . .
U4 O13 U1 106.0(6) . .
Li2 O14 U5 101.9(19) 3_566 .
Li2 O14 U6 112.7(19) 3_566 .
U5 O14 U6 142.0(7) . .
U5 O15 Li1 139.9(17) . .
U5 O15 Li2 97.7(15) . 1_655
Li1 O15 Li2 120(2) . 1_655
U2 O16 U3 130.6(7) . 1_455
U2 O16 U4 115.7(7) . 4_476
U3 O16 U4 113.7(6) 1_455 4_476
Mo O17 Li2 168(2) . .
U2 O18 U4 142.7(8) . 1_455
U2 O18 U1 110.0(7) . .
U4 O18 U1 107.3(6) 1_455 .
U4 O19 Li2 177(2) . 1_655
O11 Li1 O6 113(3) . .
O11 Li1 O15 128(3) . .
O6 Li1 O15 106(2) . .
O11 Li1 O12 98.2(17) . 4_575
O6 Li1 O12 100(2) . 4_575
O15 Li1 O12 108(3) . 4_575
O11 Li1 U5 145(2) . .
O6 Li1 U5 87.2(14) . .
O15 Li1 U5 19.6(8) . .
O12 Li1 U5 106(2) 4_575 .
O11 Li1 U6 132(2) . .
O6 Li1 U6 19.4(9) . .
O15 Li1 U6 87.4(14) . .
O12 Li1 U6 100.1(17) 4_575 .
U5 Li1 U6 68.4(7) . .
O11 Li1 U1 13.1(8) . .
O6 Li1 U1 121(2) . .
O15 Li1 U1 128(2) . .
O12 Li1 U1 86.1(13) 4_575 .
U5 Li1 U1 147.9(14) . .
U6 Li1 U1 140.1(15) . .
O11 Li1 U1 99.3(14) . 4_575
O6 Li1 U1 101.4(17) . 4_575
O15 Li1 U1 106(2) . 4_575
O12 Li1 U1 2.0(8) 4_575 4_575
U5 Li1 U1 103.8(13) . 4_575
U6 Li1 U1 100.5(12) . 4_575
U1 Li1 U1 87.1(8) . 4_575
O8 Li2 O17 162(3) 4_475 .
O8 Li2 O14 95(2) 4_475 3_566
O17 Li2 O14 96(2) . 3_566
O8 Li2 O19 82.2(17) 4_475 1_455
O17 Li2 O19 85.6(19) . 1_455
O14 Li2 O19 175(3) 3_566 1_455
O8 Li2 O15 99(2) 4_475 1_455
O17 Li2 O15 98(2) . 1_455
O14 Li2 O15 74.2(17) 3_566 1_455
O19 Li2 O15 110(3) 1_455 1_455
O8 Li2 U5 99.7(18) 4_475 1_455
O17 Li2 U5 97.9(16) . 1_455
O14 Li2 U5 39.7(11) 3_566 1_455
O19 Li2 U5 145(3) 1_455 1_455
O15 Li2 U5 34.5(8) 1_455 1_455
O8 Li2 U6 98(2) 4_475 .
O17 Li2 U6 83.9(19) . .
O14 Li2 U6 34.5(12) 3_566 .
O19 Li2 U6 142(3) 1_455 .
O15 Li2 U6 107.7(16) 1_455 .
U5 Li2 U6 73.3(10) 1_455 .
O8 Li2 U4 0.8(10) 4_475 4_475
O17 Li2 U4 163(2) . 4_475
O14 Li2 U4 94.6(15) 3_566 4_475
O19 Li2 U4 82.4(13) 1_455 4_475
O15 Li2 U4 97.8(16) 1_455 4_475
U5 Li2 U4 99.1(12) 1_455 4_475
U6 Li2 U4 97.9(12) . 4_475

loop_
_geom_bond_atom_site_label_1
_geom_bond_atom_site_label_2
_geom_bond_distance
_geom_bond_site_symmetry_2
U1 O12 1.790(15) .
U1 O11 1.813(15) .
U1 O9 2.269(18) 4_575
U1 O7 2.273(16) 4_575
U1 O10 2.418(14) .
U1 O13 2.550(16) .
U1 O18 2.609(16) .
U2 O5 1.879(16) .
U2 O18 1.941(16) .
U2 O16 2.127(15) .
U2 O10 2.133(17) .
U2 O7 2.160(16) .
U2 O3 2.272(16) 3_567
U2 O1 2.590(17) .
U3 O4 1.859(15) .
U3 O13 1.929(16) .
U3 O10 2.165(18) .
U3 O16 2.167(16) 1_655
U3 O9 2.218(16) .
U3 O2 2.426(16) 3_567
U3 O1 2.492(19) 1_655
U4 O19 1.781(15) .
U4 O8 1.797(14) .
U4 O16 2.242(14) 4_675
U4 O18 2.392(16) 1_655
U4 O9 2.403(18) 4_575
U4 O13 2.422(16) .
U4 O7 2.459(16) 4_675
U5 O15 1.826(15) .
U5 O15 1.826(15) 3_666
U5 O14 2.083(14) 3_666
U5 O14 2.083(14) .
U5 O4 2.391(15) 1_554
U5 O4 2.391(15) 3_667
U6 O6 1.855(17) .
U6 O6 1.855(17) 3_566
U6 O14 2.117(14) 3_566
U6 O14 2.117(14) .
U6 O5 2.381(16) 3_567
U6 O5 2.381(16) 1_554
Mo O17 1.722(15) .
Mo O2 1.745(16) .
Mo O1 1.819(17) .
Mo O3 1.932(16) .
Mo O3 2.230(16) 3_567
Li1 O12 1.97(4) 4_575
Li2 O8 2.00(4) 4_475
Li2 O14 2.03(5) 3_566
Li2 O19 2.08(5) 1_455
Li2 O15 2.38(6) 1_455
